data_4309445
loop_
_publ_author_name
'Xuenian Chen'
'Soyoung Lim'
'Christine E. Ple\<cnik'
'Shengming Liu'
'Bin Du'
'Edward A. Meyers'
'Sheldon G. Shore'

_publ_section_title
;
Europium(II) and Ytterbium(II) Cyclic Organohydroborates with Agostic
Interactions
;
_journal_name_full 'Inorganic Chemistry'
_journal_page_first 6052
_journal_page_last 6061
_journal_paper_doi 10.1021/ic050573i
_journal_volume 44
_journal_year 2005
_chemical_formula_sum 'C64 H128 B4 Eu K2 O8'
_chemical_formula_weight 1299.08
_chemical_name_systematic
; 
 ? 
;
_space_group_IT_number 137
_symmetry_cell_setting tetragonal
_symmetry_space_group_name_Hall '-P 4ac 2a'
_symmetry_space_group_name_H-M 'P 42/n m c :2'
_atom_sites_solution_hydrogens geom
_atom_sites_solution_primary direct
_atom_sites_solution_secondary difmap
_audit_creation_method SHELXL-97
_cell_angle_alpha 90.00
_cell_angle_beta 90.00
_cell_angle_gamma 90.00
_cell_formula_units_Z 2
_cell_length_a 13.4390(10)
_cell_length_b 13.4390(10)
_cell_length_c 20.4214(10)
_cell_measurement_temperature 240(2)
_cell_volume 3688.2(4)
_computing_structure_refinement 'SHELXL-97 (Sheldrick, 1997)'
_computing_structure_solution 'SHELXS-97 (Sheldrick, 1990)'
_diffrn_ambient_temperature 240(2)
_diffrn_measured_fraction_theta_full 0.998
_diffrn_measured_fraction_theta_max 0.998
_diffrn_radiation_monochromator graphite
_diffrn_radiation_source 'fine-focus sealed tube'
_diffrn_radiation_type MoK\a
_diffrn_radiation_wavelength 0.71073
_diffrn_reflns_av_R_equivalents 0.0336
_diffrn_reflns_av_sigmaI/netI 0.0177
_diffrn_reflns_limit_h_max 15
_diffrn_reflns_limit_h_min -15
_diffrn_reflns_limit_k_max 15
_diffrn_reflns_limit_k_min -15
_diffrn_reflns_limit_l_max 24
_diffrn_reflns_limit_l_min -24
_diffrn_reflns_number 24113
_diffrn_reflns_theta_full 25.03
_diffrn_reflns_theta_max 25.03
_diffrn_reflns_theta_min 2.51
_exptl_absorpt_coefficient_mu 0.504
_exptl_absorpt_correction_T_max 0.8593
_exptl_absorpt_correction_T_min 0.8432
_exptl_crystal_density_diffrn 0.585
_exptl_crystal_density_method 'not measured'
_exptl_crystal_F_000 697
_exptl_crystal_size_max 0.35
_exptl_crystal_size_mid 0.31
_exptl_crystal_size_min 0.31
_refine_diff_density_max 0.375
_refine_diff_density_min -0.287
_refine_diff_density_rms 0.055
_refine_ls_extinction_method none
_refine_ls_goodness_of_fit_ref 1.057
_refine_ls_hydrogen_treatment mixed
_refine_ls_matrix_type full
_refine_ls_number_parameters 107
_refine_ls_number_reflns 1782
_refine_ls_number_restraints 0
_refine_ls_restrained_S_all 1.057
_refine_ls_R_factor_all 0.0641
_refine_ls_R_factor_gt 0.0452
_refine_ls_shift/su_max 0.020
_refine_ls_shift/su_mean 0.004
_refine_ls_structure_factor_coef Fsqd
_refine_ls_weighting_details 'calc w=1/[\s^2^(Fo^2^)+(0.0854P)^2^+2.9960P] where P=(Fo^2^+2Fc^2^)/3'
_refine_ls_weighting_scheme calc
_refine_ls_wR_factor_gt 0.1383
_refine_ls_wR_factor_ref 0.1553
_reflns_number_gt 1253
_reflns_number_total 1782
_reflns_threshold_expression >2sigma(I)
_cod_data_source_file ic050573isi20050413_044257_1.cif
_cod_data_source_block complex3
_cod_depositor_comments
;

2021-05-16
Z value and formula fixed to values more according to usual
chemical conventions.                 miguel
;
_cod_original_formula_weight 324.77
_cod_original_formula_units_Z 4
_cod_original_sg_symbol_H-M 'P 42/n m c'
_cod_original_formula_sum 'C16 H32 B Eu0.25 K0.50 O2'
_cod_database_code 4309445

loop_
_symmetry_equiv_pos_as_xyz
'x, y, z'
'-x+1/2, -y+1/2, z'
'-y+1/2, x, z+1/2'
'y, -x+1/2, z+1/2'
'-x, y+1/2, -z'
'x+1/2, -y, -z'
'y+1/2, x+1/2, -z+1/2'
'-y, -x, -z+1/2'
'-x, -y, -z'
'x-1/2, y-1/2, -z'
'y-1/2, -x, -z-1/2'
'-y, x-1/2, -z-1/2'
'x, -y-1/2, z'
'-x-1/2, y, z'
'-y-1/2, -x-1/2, z-1/2'
'y, x, z-1/2'

loop_
_atom_site_label
_atom_site_type_symbol
_atom_site_fract_x
_atom_site_fract_y
_atom_site_fract_z
_atom_site_U_iso_or_equiv
_atom_site_adp_type
_atom_site_occupancy
_atom_site_symmetry_multiplicity
_atom_site_calc_flag
_atom_site_refinement_flags
_atom_site_disorder_assembly
_atom_site_disorder_group
Eu Eu 0.7500 0.2500 0.2500 0.0664(3) Uani 1 8 d S . .
B1 B 0.5880(8) 0.2500 0.1629(5) 0.109(3) Uani 1 2 d S . .
C11 C 0.5159(7) 0.2500 0.2220(6) 0.123(3) Uani 1 2 d S . .
C13 C 0.4006(11) 0.3643(10) 0.1599(12) 0.294(11) Uani 1 1 d . . .
H13A H 0.3351 0.3324 0.1622 0.352 Uiso 1 1 calc . . .
H13B H 0.3894 0.4361 0.1561 0.352 Uiso 1 1 calc . . .
C14 C 0.4493(14) 0.3305(19) 0.1003(10) 0.397(19) Uani 1 1 d . . .
H14A H 0.3969 0.3147 0.0686 0.477 Uiso 1 1 calc . . .
H14B H 0.4863 0.3873 0.0825 0.477 Uiso 1 1 calc . . .
C15 C 0.5142(12) 0.2500 0.1017(7) 0.339(17) Uani 1 2 d S . .
H15 H 0.5541 0.2500 0.0610 0.407 Uiso 1 2 calc S . .
K K 0.7500 0.2500 0.03887(12) 0.0896(7) Uani 1 4 d S . .
O2 O 0.7500 0.4501(4) 0.0301(4) 0.160(3) Uani 1 2 d S . .
C21 C 0.6746(10) 0.5090(7) 0.0438(10) 0.361(12) Uani 1 1 d . . .
H21A H 0.6329 0.4774 0.0772 0.433 Uiso 1 1 calc . . .
H21B H 0.6340 0.5177 0.0043 0.433 Uiso 1 1 calc . . .
C22 C 0.7042(11) 0.6010(7) 0.0660(6) 0.266(9) Uani 1 1 d . . .
H22A H 0.6788 0.6535 0.0371 0.319 Uiso 1 1 calc . . .
H22B H 0.6788 0.6127 0.1103 0.319 Uiso 1 1 calc . . .
O3 O 0.6232(6) 0.2500 -0.0733(3) 0.150(2) Uani 1 2 d S . .
C31 C 0.5942(13) 0.3305(8) -0.1048(8) 0.258(7) Uani 1 1 d . . .
H31A H 0.6502 0.3765 -0.1103 0.310 Uiso 1 1 calc . . .
H31B H 0.5415 0.3644 -0.0803 0.310 Uiso 1 1 calc . . .
C32 C 0.5582(12) 0.2993(11) -0.1668(5) 0.309(11) Uani 1 1 d . . .
H32A H 0.4906 0.3245 -0.1739 0.371 Uiso 1 1 calc . . .
H32B H 0.6012 0.3245 -0.2018 0.371 Uiso 1 1 calc . . .
C12 C 0.4530(8) 0.3454(11) 0.2235(8) 0.261(7) Uani 1 1 d . . .
H12A H 0.4036 0.3402 0.2586 0.313 Uiso 1 1 calc . . .
H12B H 0.4962 0.4022 0.2334 0.313 Uiso 1 1 calc . . .
H1A H 0.635(4) 0.309(4) 0.164(3) 0.111(16) Uiso 1 1 d . . .
H11 H 0.539(6) 0.2500 0.263(3) 0.09(3) Uiso 1 2 d S . .

loop_
_atom_site_aniso_label
_atom_site_aniso_U_11
_atom_site_aniso_U_22
_atom_site_aniso_U_33
_atom_site_aniso_U_23
_atom_site_aniso_U_13
_atom_site_aniso_U_12
Eu 0.0691(3) 0.0691(3) 0.0610(4) 0.000 0.000 0.000
B1 0.083(6) 0.156(10) 0.090(6) 0.000 -0.026(5) 0.000
C11 0.087(6) 0.168(9) 0.114(7) 0.000 -0.026(6) 0.000
C13 0.176(12) 0.173(10) 0.53(4) 0.061(15) -0.103(17) 0.056(9)
C14 0.202(17) 0.63(5) 0.37(2) 0.29(3) -0.160(16) -0.029(18)
C15 0.121(11) 0.77(6) 0.126(10) 0.000 -0.064(9) 0.000
K 0.1244(17) 0.0662(11) 0.0782(13) 0.000 0.000 0.000
O2 0.253(9) 0.064(3) 0.164(6) 0.004(4) 0.000 0.000
C21 0.291(14) 0.086(6) 0.71(3) 0.000(12) -0.213(17) 0.019(7)
C22 0.34(3) 0.121(6) 0.338(14) -0.045(8) 0.002(13) 0.043(9)
O3 0.166(6) 0.157(6) 0.127(5) 0.000 -0.036(4) 0.000
C31 0.361(18) 0.155(8) 0.260(14) -0.016(9) -0.177(15) 0.074(9)
C32 0.378(17) 0.38(3) 0.169(8) 0.080(11) -0.085(10) 0.085(16)
C12 0.120(7) 0.288(15) 0.374(15) -0.186(13) -0.067(9) 0.079(9)

loop_
_atom_type_symbol
_atom_type_description
_atom_type_scat_dispersion_real
_atom_type_scat_dispersion_imag
_atom_type_scat_source
C C 0.0033 0.0016 'International Tables Vol C Tables 4.2.6.8 and 6.1.1.4'
H H 0.0000 0.0000 'International Tables Vol C Tables 4.2.6.8 and 6.1.1.4'
B B 0.0013 0.0007 'International Tables Vol C Tables 4.2.6.8 and 6.1.1.4'
O O 0.0106 0.0060 'International Tables Vol C Tables 4.2.6.8 and 6.1.1.4'
Eu Eu -0.1578 3.6682 'International Tables Vol C Tables 4.2.6.8 and 6.1.1.4'
K K 0.2009 0.2494 'International Tables Vol C Tables 4.2.6.8 and 6.1.1.4'

loop_
_geom_angle_atom_site_label_1
_geom_angle_atom_site_label_2
_geom_angle_atom_site_label_3
_geom_angle
_geom_angle_site_symmetry_1
_geom_angle_site_symmetry_3
_geom_angle_publ_flag
B1 Eu B1 113.6(3) 11_666 . ?
B1 Eu B1 113.6(3) 11_666 2_655 ?
B1 Eu B1 101.5(5) . 2_655 ?
B1 Eu B1 101.5(5) 11_666 12_656 ?
B1 Eu B1 113.6(3) . 12_656 ?
B1 Eu B1 113.6(3) 2_655 12_656 ?
B1 Eu C11 96.51(14) 11_666 2_655 ?
B1 Eu C11 130.4(4) . 2_655 ?
B1 Eu C11 28.9(3) 2_655 2_655 ?
B1 Eu C11 96.51(14) 12_656 2_655 ?
B1 Eu C11 96.51(14) 11_666 . ?
B1 Eu C11 28.9(3) . . ?
B1 Eu C11 130.4(4) 2_655 . ?
B1 Eu C11 96.51(14) 12_656 . ?
C11 Eu C11 159.4(4) 2_655 . ?
B1 Eu C11 28.9(3) 11_666 11_666 ?
B1 Eu C11 96.51(14) . 11_666 ?
B1 Eu C11 96.51(14) 2_655 11_666 ?
B1 Eu C11 130.4(4) 12_656 11_666 ?
C11 Eu C11 91.84(8) 2_655 11_666 ?
C11 Eu C11 91.84(8) . 11_666 ?
B1 Eu C11 130.4(4) 11_666 12_656 ?
B1 Eu C11 96.51(14) . 12_656 ?
B1 Eu C11 96.51(14) 2_655 12_656 ?
B1 Eu C11 28.9(3) 12_656 12_656 ?
C11 Eu C11 91.84(8) 2_655 12_656 ?
C11 Eu C11 91.84(8) . 12_656 ?
C11 Eu C11 159.4(4) 11_666 12_656 ?
B1 Eu K 129.2(2) 11_666 . ?
B1 Eu K 50.8(2) . . ?
B1 Eu K 50.8(2) 2_655 . ?
B1 Eu K 129.2(2) 12_656 . ?
C11 Eu K 79.7(2) 2_655 . ?
C11 Eu K 79.7(2) . . ?
C11 Eu K 100.3(2) 11_666 . ?
C11 Eu K 100.3(2) 12_656 . ?
B1 Eu K 50.8(2) 11_666 11_666 ?
B1 Eu K 129.2(2) . 11_666 ?
B1 Eu K 129.2(2) 2_655 11_666 ?
B1 Eu K 50.8(2) 12_656 11_666 ?
C11 Eu K 100.3(2) 2_655 11_666 ?
C11 Eu K 100.3(2) . 11_666 ?
C11 Eu K 79.7(2) 11_666 11_666 ?
C11 Eu K 79.7(2) 12_656 11_666 ?
K Eu K 180.0 . 11_666 ?
B1 Eu H1A 101.7(11) 11_666 . ?
B1 Eu H1A 20.9(13) . . ?
B1 Eu H1A 91.9(13) 2_655 . ?
B1 Eu H1A 134.3(14) 12_656 . ?
C11 Eu H1A 119.1(14) 2_655 . ?
C11 Eu H1A 42.1(13) . . ?
C11 Eu H1A 79.2(12) 11_666 . ?
C11 Eu H1A 116.3(13) 12_656 . ?
K Eu H1A 44.6(13) . . ?
K Eu H1A 135.4(13) 11_666 . ?
C11 B1 C15 102.8(10) . . ?
C11 B1 Eu 89.5(5) . . ?
C15 B1 Eu 167.7(9) . . ?
C11 B1 K 178.1(6) . . ?
C15 B1 K 79.1(8) . . ?
Eu B1 K 88.6(3) . . ?
C11 B1 H1A 112(3) . . ?
C15 B1 H1A 114(3) . . ?
Eu B1 H1A 60(3) . . ?
K B1 H1A 67(3) . . ?
C12 C11 C12 113.2(12) . 13_565 ?
C12 C11 B1 111.1(9) . . ?
C12 C11 B1 111.1(9) 13_565 . ?
C12 C11 Eu 122.5(5) . . ?
C12 C11 Eu 122.5(5) 13_565 . ?
B1 C11 Eu 61.6(5) . . ?
C12 C11 H11 100(3) . . ?
C12 C11 H11 100(3) 13_565 . ?
B1 C11 H11 121(5) . . ?
Eu C11 H11 60(5) . . ?
C14 C13 C12 117.4(13) . . ?
C14 C13 H13A 108.0 . . ?
C12 C13 H13A 107.9 . . ?
C14 C13 H13B 107.9 . . ?
C12 C13 H13B 107.9 . . ?
H13A C13 H13B 107.2 . . ?
C15 C14 C13 120.4(15) . . ?
C15 C14 H14A 107.2 . . ?
C13 C14 H14A 107.2 . . ?
C15 C14 H14B 107.2 . . ?
C13 C14 H14B 107.2 . . ?
H14A C14 H14B 106.9 . . ?
C14 C15 C14 102.3(19) . 13_565 ?
C14 C15 B1 114.0(13) . . ?
C14 C15 B1 114.0(13) 13_565 . ?
C14 C15 K 125.0(10) . . ?
C14 C15 K 125.0(10) 13_565 . ?
B1 C15 K 73.6(7) . . ?
C14 C15 H15 108.8 . . ?
C14 C15 H15 108.8 13_565 . ?
B1 C15 H15 108.7 . . ?
K C15 H15 35.1 . . ?
O2 K O2 172.4(3) 2_655 . ?
O2 K O3 86.95(14) 2_655 . ?
O2 K O3 86.95(14) . . ?
O2 K O3 86.95(14) 2_655 2_655 ?
O2 K O3 86.95(14) . 2_655 ?
O3 K O3 73.3(3) . 2_655 ?
O2 K B1 92.88(13) 2_655 2_655 ?
O2 K B1 92.88(13) . 2_655 ?
O3 K B1 175.9(2) . 2_655 ?
O3 K B1 102.7(2) 2_655 2_655 ?
O2 K B1 92.88(13) 2_655 . ?
O2 K B1 92.88(13) . . ?
O3 K B1 102.7(2) . . ?
O3 K B1 175.9(2) 2_655 . ?
B1 K B1 81.4(3) 2_655 . ?
O2 K C15 91.43(7) 2_655 2_655 ?
O2 K C15 91.43(7) . 2_655 ?
O3 K C15 148.7(3) . 2_655 ?
O3 K C15 75.4(3) 2_655 2_655 ?
B1 K C15 27.3(3) 2_655 2_655 ?
B1 K C15 108.6(3) . 2_655 ?
O2 K C15 91.43(7) 2_655 . ?
O2 K C15 91.43(7) . . ?
O3 K C15 75.4(3) . . ?
O3 K C15 148.7(3) 2_655 . ?
B1 K C15 108.6(3) 2_655 . ?
B1 K C15 27.3(3) . . ?
C15 K C15 135.9(4) 2_655 . ?
O2 K Eu 93.80(17) 2_655 . ?
O2 K Eu 93.80(17) . . ?
O3 K Eu 143.37(16) . . ?
O3 K Eu 143.37(16) 2_655 . ?
B1 K Eu 40.68(16) 2_655 . ?
B1 K Eu 40.68(16) . . ?
C15 K Eu 67.9(2) 2_655 . ?
C15 K Eu 67.9(2) . . ?
O2 K H1A 108.1(10) 2_655 . ?
O2 K H1A 78.5(10) . . ?
O3 K H1A 111.5(10) . . ?
O3 K H1A 164.2(10) 2_655 . ?
B1 K H1A 72.4(10) 2_655 . ?
B1 K H1A 17.6(10) . . ?
C15 K H1A 98.7(10) 2_655 . ?
C15 K H1A 39.3(11) . . ?
Eu K H1A 34.1(9) . . ?
C21 O2 C21 100.7(10) 14_755 . ?
C21 O2 K 125.9(6) 14_755 . ?
C21 O2 K 125.9(6) . . ?
O2 C21 C22 112.8(12) . . ?
O2 C21 C21 39.6(5) . 14_755 ?
C22 C21 C21 73.2(9) . 14_755 ?
O2 C21 H21A 109.0 . . ?
C22 C21 H21A 109.0 . . ?
C21 C21 H21A 124.8 14_755 . ?
O2 C21 H21B 109.0 . . ?
C22 C21 H21B 109.0 . . ?
C21 C21 H21B 123.9 14_755 . ?
H21A C21 H21B 107.8 . . ?
C22 C22 C21 106.8(9) 14_755 . ?
C22 C22 H22A 110.4 14_755 . ?
C21 C22 H22A 110.4 . . ?
C22 C22 H22B 110.4 14_755 . ?
C21 C22 H22B 110.4 . . ?
H22A C22 H22B 108.6 . . ?
C31 O3 C31 110.4(11) 13_565 . ?
C31 O3 K 124.6(6) 13_565 . ?
C31 O3 K 124.6(6) . . ?
O3 C31 C32 107.1(9) . . ?
O3 C31 H31A 110.3 . . ?
C32 C31 H31A 110.3 . . ?
O3 C31 H31B 110.3 . . ?
C32 C31 H31B 110.3 . . ?
H31A C31 H31B 108.6 . . ?
C32 C32 C31 107.2(7) 13_565 . ?
C32 C32 H32A 110.3 13_565 . ?
C31 C32 H32A 110.3 . . ?
C32 C32 H32B 110.3 13_565 . ?
C31 C32 H32B 110.3 . . ?
H32A C32 H32B 108.5 . . ?
C13 C12 C11 112.5(10) . . ?
C13 C12 H12A 109.1 . . ?
C11 C12 H12A 109.1 . . ?
C13 C12 H12B 109.1 . . ?
C11 C12 H12B 109.1 . . ?
H12A C12 H12B 107.8 . . ?

loop_
_geom_bond_atom_site_label_1
_geom_bond_atom_site_label_2
_geom_bond_distance
_geom_bond_site_symmetry_2
_geom_bond_publ_flag
Eu B1 2.811(9) 11_666 ?
Eu B1 2.811(9) . ?
Eu B1 2.811(9) 2_655 ?
Eu B1 2.811(9) 12_656 ?
Eu C11 3.198(9) 2_655 ?
Eu C11 3.198(9) . ?
Eu C11 3.198(9) 11_666 ?
Eu C11 3.198(9) 12_656 ?
Eu K 4.312(3) . ?
Eu K 4.312(3) 11_666 ?
Eu H1A 2.47(5) . ?
B1 C11 1.546(15) . ?
B1 C15 1.595(16) . ?
B1 K 3.341(12) . ?
B1 H1A 1.02(5) . ?
C11 C12 1.536(12) . ?
C11 C12 1.536(12) 13_565 ?
C11 H11 0.89(7) . ?
C13 C14 1.46(3) . ?
C13 C12 1.50(2) . ?
C13 H13A 0.9798 . ?
C13 H13B 0.9800 . ?
C14 C15 1.39(2) . ?
C14 H14A 0.9802 . ?
C14 H14B 0.9797 . ?
C15 C14 1.39(2) 13_565 ?
C15 K 3.419(17) . ?
C15 H15 0.9900 . ?
K O2 2.695(6) 2_655 ?
K O2 2.695(6) . ?
K O3 2.855(7) . ?
K O3 2.855(7) 2_655 ?
K B1 3.341(12) 2_655 ?
K C15 3.419(17) 2_655 ?
K H1A 3.09(5) . ?
O2 C21 1.316(14) 14_755 ?
O2 C21 1.316(14) . ?
C21 C22 1.375(14) . ?
C21 C21 2.03(3) 14_755 ?
C21 H21A 0.9801 . ?
C21 H21B 0.9800 . ?
C22 C22 1.23(3) 14_755 ?
C22 H22A 0.9800 . ?
C22 H22B 0.9800 . ?
O3 C31 1.317(11) 13_565 ?
O3 C31 1.317(11) . ?
C31 C32 1.419(14) . ?
C31 H31A 0.9799 . ?
C31 H31B 0.9801 . ?
C32 C32 1.32(3) 13_565 ?
C32 H32A 0.9799 . ?
C32 H32B 0.9800 . ?
C12 H12A 0.9800 . ?
C12 H12B 0.9800 . ?
